data_7714986
loop_
_publ_author_name
'Kawase, Yuria'
'Tsujimoto, Shota'
'Obayashi, Tomohiro'
'Kimura, Satoshi'
'Ito, Kanta'
'Ikoma, Shotaro'
'Ota, Kei'
'Hashizume, Daisuke'
'Matsuo, Tsukasa'

_publ_section_title
;
 Selective monooxygenation of diphosphenes with molecular oxygen.
;
_journal_issue 5
_journal_name_full 'Dalton transactions (Cambridge, England : 2003)'
_journal_page_first 1956
_journal_page_last 1960
_journal_paper_doi 10.1039/d3dt04348g
_journal_volume 53
_journal_year 2024
_chemical_formula_moiety 'C56 H90 O P2'
_chemical_formula_sum 'C56 H90 O P2'
_chemical_formula_weight 841.21
_chemical_melting_point 498.0(10)
_chemical_name_common (Eind)(O=)P=P(Eind)
_chemical_name_systematic 'Eind diphosphene oxide'
_chemical_properties_physical Air-sensitive,Moisture-sensitive
_space_group_crystal_system triclinic
_space_group_IT_number 2
_space_group_name_Hall '-P 1'
_space_group_name_H-M_alt 'P -1'
_atom_sites_solution_hydrogens geom
_atom_sites_solution_primary direct
_atom_sites_solution_secondary difmap
_audit_creation_method SHELXL-2019/2
_audit_update_record
;
2023-11-25 deposited with the CCDC.	2024-01-15 downloaded from the CCDC.
;
_cell_angle_alpha 89.981(9)
_cell_angle_beta 85.861(8)
_cell_angle_gamma 68.598(7)
_cell_formula_units_Z 1
_cell_length_a 8.117(2)
_cell_length_b 10.258(3)
_cell_length_c 15.819(5)
_cell_measurement_reflns_used 3556
_cell_measurement_temperature 100
_cell_measurement_theta_max 31.18
_cell_measurement_theta_min 2.46
_cell_volume 1222.7(6)
_computing_cell_refinement CrystalClear
_computing_data_collection CrystalClear
_computing_data_reduction CrystalClear
_computing_molecular_graphics SHELXLE
_computing_publication_material 'SHELXL-2019/2 (Sheldrick, 2019)'
_computing_structure_refinement 'SHELXL-2019/2 (Sheldrick, 2019)'
_computing_structure_solution SIR2004
_diffrn_ambient_temperature 100
_diffrn_detector_area_resol_mean 7.111
_diffrn_measured_fraction_theta_full 0.998
_diffrn_measured_fraction_theta_max 0.904
_diffrn_measurement_device_type 'Rigaku Saturn724'
_diffrn_measurement_method \w-scan
_diffrn_radiation_type MoK\a
_diffrn_radiation_wavelength 0.71073
_diffrn_reflns_av_R_equivalents 0.0625
_diffrn_reflns_av_unetI/netI 0.0764
_diffrn_reflns_Laue_measured_fraction_full 0.998
_diffrn_reflns_Laue_measured_fraction_max 0.904
_diffrn_reflns_limit_h_max 11
_diffrn_reflns_limit_h_min -11
_diffrn_reflns_limit_k_max 14
_diffrn_reflns_limit_k_min -14
_diffrn_reflns_limit_l_max 22
_diffrn_reflns_limit_l_min -23
_diffrn_reflns_number 23732
_diffrn_reflns_point_group_measured_fraction_full 0.998
_diffrn_reflns_point_group_measured_fraction_max 0.904
_diffrn_reflns_theta_full 25.242
_diffrn_reflns_theta_max 31.415
_diffrn_reflns_theta_min 2.525
_diffrn_source 'normal-focus rotating anode'
_exptl_absorpt_coefficient_mu 0.127
_exptl_absorpt_correction_T_max 0.992
_exptl_absorpt_correction_T_min 0.981
_exptl_absorpt_correction_type numerical
_exptl_absorpt_process_details 'NUMABS (Rigaku, 1999)'
_exptl_crystal_colour 'light yellow'
_exptl_crystal_density_diffrn 1.143
_exptl_crystal_description block
_exptl_crystal_F_000 464
_exptl_crystal_recrystallization_method 'Re-crystallisation from solvent: toluene'
_exptl_crystal_size_max 0.136
_exptl_crystal_size_mid 0.118
_exptl_crystal_size_min 0.067
_refine_diff_density_max 0.439
_refine_diff_density_min -0.309
_refine_diff_density_rms 0.064
_refine_ls_extinction_method none
_refine_ls_goodness_of_fit_ref 1.083
_refine_ls_hydrogen_treatment constr
_refine_ls_matrix_type full
_refine_ls_number_parameters 293
_refine_ls_number_reflns 7304
_refine_ls_number_restraints 13
_refine_ls_restrained_S_all 1.083
_refine_ls_R_factor_all 0.1012
_refine_ls_R_factor_gt 0.0662
_refine_ls_shift/su_max 0.001
_refine_ls_shift/su_mean 0.000
_refine_ls_structure_factor_coef Fsqd
_refine_ls_weighting_details 'w=1/[\s^2^(Fo^2^)+(0.0636P)^2^+0.1794P] where P=(Fo^2^+2Fc^2^)/3'
_refine_ls_weighting_scheme calc
_refine_ls_wR_factor_gt 0.1344
_refine_ls_wR_factor_ref 0.1508
_reflns_Friedel_coverage 0.000
_reflns_number_gt 5214
_reflns_number_total 7304
_reflns_threshold_expression 'I > 2\s(I)'
_cod_data_source_file d3dt04348g2.cif
_cod_data_source_block EindP-P-O
_cod_depositor_comments
;
The following automatic conversions were performed:

data item '_chemical_melting_point' value '497-499' was changed to
'498.0(10)' -- the average value was taken and precision was
estimated.

Automatic conversion script
Id: cif_fix_values 8170 2020-07-09 18:12:32Z antanas 

 Adding full bibliography for 7714986--7714987.cif.
;
_cod_original_cell_volume 1222.6(6)
_cod_database_code 7714986
_shelx_shelxl_version_number 2019/2
_shelx_space_group_comment
;
The symmetry employed for this shelxl refinement is uniquely defined
by the following loop, which should always be used as a source of
symmetry information in preference to the above space-group names.
They are only intended as comments.
;
_shelx_estimated_absorpt_t_min 0.983
_shelx_estimated_absorpt_t_max 0.992

loop_
_space_group_symop_operation_xyz
'x, y, z'
'-x, -y, -z'

loop_
_atom_site_label
_atom_site_type_symbol
_atom_site_fract_x
_atom_site_fract_y
_atom_site_fract_z
_atom_site_U_iso_or_equiv
_atom_site_adp_type
_atom_site_occupancy
_atom_site_site_symmetry_order
_atom_site_calc_flag
_atom_site_refinement_flags_posn
_atom_site_refinement_flags_adp
_atom_site_refinement_flags_occupancy
_atom_site_disorder_assembly
_atom_site_disorder_group
P1 P 0.5683(14) 0.5168(10) 0.4564(8) 0.0132(9) Uani 0.4808(8) 1 d D U P A .
O1 O 0.6897(3) 0.5905(3) 0.46413(16) 0.0178(5) Uani 0.4808(8) 1 d D . P A .
P2 P 0.4124(14) 0.4673(10) 0.5479(8) 0.0137(9) Uani 0.4808(8) 1 d . U P A 2
P3 P 0.4504(19) 0.4486(14) 0.4649(10) 0.034(3) Uani 0.0384(16) 1 d D U P A 3
O2 O 0.368(4) 0.345(3) 0.481(4) 0.0178(5) Uani 0.0192(8) 1 d D . P A 3
C1 C 0.5553(2) 0.46427(17) 0.34591(10) 0.0133(3) Uani 1 1 d . . . . .
C2 C 0.6910(2) 0.34420(17) 0.30664(10) 0.0123(3) Uani 1 1 d . . . . .
C3 C 0.8597(2) 0.23933(17) 0.34185(10) 0.0127(3) Uani 1 1 d . . . . .
C4 C 0.9324(2) 0.12462(17) 0.27009(10) 0.0137(3) Uani 1 1 d . . . . .
H4A H 1.063365 0.092909 0.262595 0.016 Uiso 1 1 calc R U . . .
H4B H 0.899991 0.042884 0.285135 0.016 Uiso 1 1 calc R U . . .
C5 C 0.8513(2) 0.18690(17) 0.18730(10) 0.0131(3) Uani 1 1 d . . . . .
C6 C 0.6902(2) 0.31242(17) 0.22036(10) 0.0122(3) Uani 1 1 d . . . . .
C7 C 0.5583(2) 0.39481(17) 0.17124(10) 0.0138(3) Uani 1 1 d . . . . .
H7 H 0.558670 0.370931 0.113188 0.017 Uiso 1 1 calc R U . . .
C8 C 0.4259(2) 0.51257(17) 0.20834(10) 0.0122(3) Uani 1 1 d . . . . .
C9 C 0.2698(2) 0.61090(17) 0.16403(10) 0.0128(3) Uani 1 1 d . . . . .
C10 C 0.1920(2) 0.73485(17) 0.22869(10) 0.0135(3) Uani 1 1 d . . . . .
H10A H 0.060756 0.768534 0.232701 0.016 Uiso 1 1 calc R U . . .
H10B H 0.228617 0.813124 0.210179 0.016 Uiso 1 1 calc R U . . .
C11 C 0.2620(2) 0.68431(17) 0.31678(10) 0.0127(3) Uani 1 1 d . . . . .
C12 C 0.4231(2) 0.54938(17) 0.29409(10) 0.0131(3) Uani 1 1 d . . . . .
C13 C 0.9893(2) 0.31632(18) 0.35547(11) 0.0163(4) Uani 1 1 d . . . . .
H13A H 0.990679 0.373804 0.305339 0.020 Uiso 1 1 calc R U . . .
H13B H 0.940463 0.381500 0.405005 0.020 Uiso 1 1 calc R U . . .
C14 C 1.1809(2) 0.2254(2) 0.36968(13) 0.0232(4) Uani 1 1 d . . . . .
H14A H 1.249229 0.285390 0.377422 0.028 Uiso 1 1 calc R U . . .
H14B H 1.183096 0.170017 0.420383 0.028 Uiso 1 1 calc R U . . .
H14C H 1.233500 0.162291 0.320344 0.028 Uiso 1 1 calc R U . . .
C15 C 0.8243(2) 0.17157(18) 0.42467(11) 0.0150(3) Uani 1 1 d . . . . .
H15A H 0.932194 0.089733 0.434681 0.018 Uiso 1 1 calc R U . . .
H15B H 0.803655 0.239834 0.472198 0.018 Uiso 1 1 calc R U . . .
C16 C 0.6670(2) 0.12345(19) 0.42615(11) 0.0184(4) Uani 1 1 d . . . . .
H16A H 0.654360 0.081901 0.480876 0.022 Uiso 1 1 calc R U . . .
H16B H 0.558423 0.203987 0.418066 0.022 Uiso 1 1 calc R U . . .
H16C H 0.687235 0.053568 0.380469 0.022 Uiso 1 1 calc R U . . .
C17 C 0.9772(2) 0.24159(18) 0.13203(11) 0.0167(4) Uani 1 1 d . . . . .
H17A H 0.910225 0.296930 0.085976 0.020 Uiso 1 1 calc R U . . .
H17B H 1.010355 0.306146 0.167617 0.020 Uiso 1 1 calc R U . . .
C18 C 1.1476(3) 0.1304(2) 0.09203(13) 0.0246(4) Uani 1 1 d . . . . .
H18A H 1.216681 0.176121 0.058750 0.029 Uiso 1 1 calc R U . . .
H18B H 1.217902 0.076562 0.136801 0.029 Uiso 1 1 calc R U . . .
H18C H 1.117459 0.067317 0.054904 0.029 Uiso 1 1 calc R U . . .
C19 C 0.8017(2) 0.08292(18) 0.13330(11) 0.0158(3) Uani 1 1 d . . . . .
H19A H 0.764927 0.126434 0.078491 0.019 Uiso 1 1 calc R U . . .
H19B H 0.909671 -0.001733 0.120927 0.019 Uiso 1 1 calc R U . . .
C20 C 0.6550(3) 0.0369(2) 0.17242(13) 0.0237(4) Uani 1 1 d . . . . .
H20A H 0.634322 -0.028439 0.133182 0.028 Uiso 1 1 calc R U . . .
H20B H 0.690820 -0.009453 0.225881 0.028 Uiso 1 1 calc R U . . .
H20C H 0.545630 0.119109 0.183314 0.028 Uiso 1 1 calc R U . . .
C21 C 0.3246(2) 0.65691(18) 0.07666(11) 0.0155(3) Uani 1 1 d . . . . .
H21A H 0.358392 0.576174 0.036195 0.019 Uiso 1 1 calc R U . . .
H21B H 0.219598 0.731491 0.056199 0.019 Uiso 1 1 calc R U . . .
C22 C 0.4765(2) 0.7107(2) 0.07464(12) 0.0205(4) Uani 1 1 d . . . . .
H22A H 0.500638 0.736868 0.016796 0.025 Uiso 1 1 calc R U . . .
H22B H 0.443785 0.792725 0.112947 0.025 Uiso 1 1 calc R U . . .
H22C H 0.582976 0.636965 0.092885 0.025 Uiso 1 1 calc R U . . .
C23 C 0.1413(2) 0.53334(18) 0.15135(11) 0.0159(3) Uani 1 1 d . . . . .
H23A H 0.205045 0.448953 0.114894 0.019 Uiso 1 1 calc R U . . .
H23B H 0.110702 0.501083 0.207212 0.019 Uiso 1 1 calc R U . . .
C24 C -0.0316(2) 0.6176(2) 0.11204(13) 0.0236(4) Uani 1 1 d . . . . .
H24A H -0.102602 0.558929 0.106905 0.028 Uiso 1 1 calc R U . . .
H24B H -0.098756 0.700002 0.148333 0.028 Uiso 1 1 calc R U . . .
H24C H -0.004122 0.647711 0.055730 0.028 Uiso 1 1 calc R U . . .
C25 C 0.3119(2) 0.79695(17) 0.36110(11) 0.0144(3) Uani 1 1 d . . . . .
H25A H 0.204956 0.883712 0.367984 0.017 Uiso 1 1 calc R U . . .
H25B H 0.345778 0.764972 0.418578 0.017 Uiso 1 1 calc R U . . .
C26 C 0.4620(2) 0.83301(19) 0.31629(12) 0.0198(4) Uani 1 1 d . . . . .
H26A H 0.483019 0.905243 0.349559 0.024 Uiso 1 1 calc R U . . .
H26B H 0.570379 0.748919 0.310634 0.024 Uiso 1 1 calc R U . . .
H26C H 0.429139 0.868012 0.259889 0.024 Uiso 1 1 calc R U . . .
C27 C 0.1225(2) 0.64436(18) 0.37229(11) 0.0150(3) Uani 1 1 d . . . . .
H27A H 0.102033 0.567274 0.342661 0.018 Uiso 1 1 calc R U . . .
H27B H 0.174110 0.607450 0.426147 0.018 Uiso 1 1 calc R U . . .
C28 C -0.0570(2) 0.7612(2) 0.39364(12) 0.0206(4) Uani 1 1 d . . . . .
H28A H -0.133929 0.724421 0.428643 0.025 Uiso 1 1 calc R U . . .
H28B H -0.040097 0.837292 0.424877 0.025 Uiso 1 1 calc R U . . .
H28C H -0.112412 0.796983 0.341113 0.025 Uiso 1 1 calc R U . . .

loop_
_atom_site_aniso_label
_atom_site_aniso_U_11
_atom_site_aniso_U_22
_atom_site_aniso_U_33
_atom_site_aniso_U_23
_atom_site_aniso_U_13
_atom_site_aniso_U_12
P1 0.0189(17) 0.0073(17) 0.0109(15) -0.0012(12) -0.0033(12) -0.0014(10)
O1 0.0213(14) 0.0172(13) 0.0185(13) -0.0019(10) -0.0038(10) -0.0111(12)
P2 0.0201(19) 0.0088(18) 0.0089(10) 0.0013(12) -0.0035(12) -0.0010(10)
P3 0.032(6) 0.029(5) 0.027(5) 0.000(5) 0.007(5) 0.003(5)
O2 0.0213(14) 0.0172(13) 0.0185(13) -0.0019(10) -0.0038(10) -0.0111(12)
C1 0.0156(8) 0.0125(8) 0.0108(8) -0.0001(6) -0.0008(6) -0.0040(7)
C2 0.0120(8) 0.0105(8) 0.0135(8) 0.0018(6) -0.0021(6) -0.0028(6)
C3 0.0128(8) 0.0116(8) 0.0116(7) -0.0003(6) -0.0013(6) -0.0020(6)
C4 0.0144(8) 0.0108(8) 0.0130(8) 0.0001(6) -0.0016(6) -0.0010(6)
C5 0.0138(8) 0.0114(8) 0.0119(8) -0.0018(6) -0.0014(6) -0.0019(6)
C6 0.0140(8) 0.0106(8) 0.0120(8) 0.0000(6) -0.0006(6) -0.0046(6)
C7 0.0170(8) 0.0120(8) 0.0112(8) -0.0001(6) -0.0025(6) -0.0038(7)
C8 0.0124(8) 0.0098(7) 0.0143(8) 0.0015(6) -0.0023(6) -0.0036(6)
C9 0.0131(8) 0.0114(8) 0.0126(8) -0.0002(6) -0.0022(6) -0.0027(6)
C10 0.0138(8) 0.0124(8) 0.0120(8) 0.0015(6) -0.0022(6) -0.0017(6)
C11 0.0137(8) 0.0103(8) 0.0122(8) -0.0001(6) -0.0013(6) -0.0022(6)
C12 0.0141(8) 0.0115(8) 0.0136(8) 0.0007(6) -0.0021(6) -0.0044(6)
C13 0.0174(8) 0.0154(8) 0.0157(8) -0.0008(7) -0.0026(6) -0.0053(7)
C14 0.0153(9) 0.0213(9) 0.0313(11) -0.0027(8) -0.0035(7) -0.0044(8)
C15 0.0175(8) 0.0132(8) 0.0121(8) 0.0006(6) -0.0031(6) -0.0027(7)
C16 0.0198(9) 0.0172(9) 0.0163(8) -0.0011(7) -0.0007(7) -0.0047(7)
C17 0.0195(9) 0.0151(8) 0.0153(8) 0.0009(7) -0.0015(7) -0.0059(7)
C18 0.0202(9) 0.0249(10) 0.0246(10) -0.0002(8) 0.0046(7) -0.0047(8)
C19 0.0176(8) 0.0136(8) 0.0143(8) -0.0025(6) -0.0016(6) -0.0031(7)
C20 0.0252(10) 0.0219(10) 0.0270(10) -0.0048(8) -0.0017(8) -0.0120(8)
C21 0.0159(8) 0.0166(8) 0.0132(8) 0.0013(6) -0.0029(6) -0.0047(7)
C22 0.0204(9) 0.0250(10) 0.0175(9) 0.0037(7) -0.0017(7) -0.0101(8)
C23 0.0155(8) 0.0147(8) 0.0172(8) 0.0005(7) -0.0029(6) -0.0049(7)
C24 0.0185(9) 0.0231(10) 0.0316(11) 0.0036(8) -0.0090(8) -0.0091(8)
C25 0.0153(8) 0.0119(8) 0.0144(8) -0.0010(6) -0.0032(6) -0.0025(7)
C26 0.0211(9) 0.0187(9) 0.0218(9) 0.0001(7) -0.0027(7) -0.0096(8)
C27 0.0162(8) 0.0150(8) 0.0130(8) -0.0002(6) -0.0010(6) -0.0047(7)
C28 0.0156(8) 0.0220(9) 0.0219(9) 0.0019(7) 0.0008(7) -0.0048(7)

loop_
_atom_type_symbol
_atom_type_description
_atom_type_scat_dispersion_real
_atom_type_scat_dispersion_imag
_atom_type_scat_source
C C 0.0033 0.0016 'International Tables Vol C Tables 4.2.6.8 and 6.1.1.4'
H H 0.0000 0.0000 'International Tables Vol C Tables 4.2.6.8 and 6.1.1.4'
O O 0.0106 0.0060 'International Tables Vol C Tables 4.2.6.8 and 6.1.1.4'
P P 0.1023 0.0942 'International Tables Vol C Tables 4.2.6.8 and 6.1.1.4'

loop_
_geom_angle_atom_site_label_1
_geom_angle_atom_site_label_2
_geom_angle_atom_site_label_3
_geom_angle
_geom_angle_site_symmetry_1
_geom_angle_site_symmetry_3
_geom_angle_publ_flag
P3 P1 O1 76.2(9) 2_666 . ?
O1 P1 P1 125.2(12) . 2_666 ?
P3 P1 C1 169.6(9) 2_666 . ?
O1 P1 C1 113.5(6) . . ?
P1 P1 C1 121.2(8) 2_666 . ?
O1 P1 O2 32.1(12) . 2_666 ?
P1 P1 O2 95.6(15) 2_666 2_666 ?
C1 P1 O2 140.0(15) . 2_666 ?
O1 P1 P2 129.7(5) . . ?
P1 P1 P2 4.6(7) 2_666 . ?
C1 P1 P2 116.8(3) . . ?
O2 O1 P1 101.3(13) 2_666 . ?
C1 P2 P1 108.8(3) 2_666 . ?
C1 P2 P2 105.2(6) 2_666 2_666 ?
P1 P2 P2 3.7(6) . 2_666 ?
P1 P3 O2 92(3) 2_666 . ?
P1 P3 P3 45.3(7) 2_666 2_666 ?
P1 P3 C1 148.3(11) 2_666 . ?
O2 P3 C1 120(3) . . ?
P3 P3 C1 103.2(11) 2_666 . ?
O1 O2 P3 83(2) 2_666 . ?
O1 O2 P1 46.6(14) 2_666 2_666 ?
C2 C1 C12 117.35(15) . . ?
C2 C1 P1 120.3(4) . . ?
C12 C1 P1 121.9(4) . . ?
C2 C1 P2 119.7(4) . 2_666 ?
C12 C1 P2 120.9(3) . 2_666 ?
P1 C1 P2 8.2(5) . 2_666 ?
C2 C1 P3 118.9(4) . . ?
C12 C1 P3 111.7(4) . . ?
P1 C1 P3 41.1(5) . . ?
C6 C2 C1 120.22(14) . . ?
C6 C2 C3 109.24(14) . . ?
C1 C2 C3 130.38(15) . . ?
C15 C3 C2 114.02(14) . . ?
C15 C3 C13 110.11(13) . . ?
C2 C3 C13 108.38(13) . . ?
C15 C3 C4 109.15(13) . . ?
C2 C3 C4 102.85(13) . . ?
C13 C3 C4 112.19(14) . . ?
C5 C4 C3 108.63(13) . . ?
C5 C4 H4A 110.0 . . ?
C3 C4 H4A 110.0 . . ?
C5 C4 H4B 110.0 . . ?
C3 C4 H4B 110.0 . . ?
H4A C4 H4B 108.3 . . ?
C6 C5 C4 101.87(13) . . ?
C6 C5 C19 112.72(14) . . ?
C4 C5 C19 113.31(14) . . ?
C6 C5 C17 108.20(13) . . ?
C4 C5 C17 111.57(14) . . ?
C19 C5 C17 108.96(13) . . ?
C7 C6 C2 121.68(15) . . ?
C7 C6 C5 124.93(15) . . ?
C2 C6 C5 113.29(14) . . ?
C8 C7 C6 118.83(15) . . ?
C8 C7 H7 120.6 . . ?
C6 C7 H7 120.6 . . ?
C7 C8 C12 121.37(15) . . ?
C7 C8 C9 125.24(15) . . ?
C12 C8 C9 113.37(14) . . ?
C8 C9 C10 101.91(13) . . ?
C8 C9 C21 113.32(14) . . ?
C10 C9 C21 112.18(14) . . ?
C8 C9 C23 107.69(13) . . ?
C10 C9 C23 112.80(14) . . ?
C21 C9 C23 108.81(13) . . ?
C9 C10 C11 108.64(13) . . ?
C9 C10 H10A 110.0 . . ?
C11 C10 H10A 110.0 . . ?
C9 C10 H10B 110.0 . . ?
C11 C10 H10B 110.0 . . ?
H10A C10 H10B 108.3 . . ?
C12 C11 C25 112.83(14) . . ?
C12 C11 C27 108.03(13) . . ?
C25 C11 C27 111.71(13) . . ?
C12 C11 C10 103.06(13) . . ?
C25 C11 C10 110.48(13) . . ?
C27 C11 C10 110.38(14) . . ?
C8 C12 C1 120.53(15) . . ?
C8 C12 C11 109.46(14) . . ?
C1 C12 C11 129.99(15) . . ?
C14 C13 C3 117.04(15) . . ?
C14 C13 H13A 108.0 . . ?
C3 C13 H13A 108.0 . . ?
C14 C13 H13B 108.0 . . ?
C3 C13 H13B 108.0 . . ?
H13A C13 H13B 107.3 . . ?
C13 C14 H14A 109.5 . . ?
C13 C14 H14B 109.5 . . ?
H14A C14 H14B 109.5 . . ?
C13 C14 H14C 109.5 . . ?
H14A C14 H14C 109.5 . . ?
H14B C14 H14C 109.5 . . ?
C16 C15 C3 115.03(14) . . ?
C16 C15 H15A 108.5 . . ?
C3 C15 H15A 108.5 . . ?
C16 C15 H15B 108.5 . . ?
C3 C15 H15B 108.5 . . ?
H15A C15 H15B 107.5 . . ?
C15 C16 H16A 109.5 . . ?
C15 C16 H16B 109.5 . . ?
H16A C16 H16B 109.5 . . ?
C15 C16 H16C 109.5 . . ?
H16A C16 H16C 109.5 . . ?
H16B C16 H16C 109.5 . . ?
C18 C17 C5 116.27(14) . . ?
C18 C17 H17A 108.2 . . ?
C5 C17 H17A 108.2 . . ?
C18 C17 H17B 108.2 . . ?
C5 C17 H17B 108.2 . . ?
H17A C17 H17B 107.4 . . ?
C17 C18 H18A 109.5 . . ?
C17 C18 H18B 109.5 . . ?
H18A C18 H18B 109.5 . . ?
C17 C18 H18C 109.5 . . ?
H18A C18 H18C 109.5 . . ?
H18B C18 H18C 109.5 . . ?
C20 C19 C5 116.21(14) . . ?
C20 C19 H19A 108.2 . . ?
C5 C19 H19A 108.2 . . ?
C20 C19 H19B 108.2 . . ?
C5 C19 H19B 108.2 . . ?
H19A C19 H19B 107.4 . . ?
C19 C20 H20A 109.5 . . ?
C19 C20 H20B 109.5 . . ?
H20A C20 H20B 109.5 . . ?
C19 C20 H20C 109.5 . . ?
H20A C20 H20C 109.5 . . ?
H20B C20 H20C 109.5 . . ?
C22 C21 C9 115.93(14) . . ?
C22 C21 H21A 108.3 . . ?
C9 C21 H21A 108.3 . . ?
C22 C21 H21B 108.3 . . ?
C9 C21 H21B 108.3 . . ?
H21A C21 H21B 107.4 . . ?
C21 C22 H22A 109.5 . . ?
C21 C22 H22B 109.5 . . ?
H22A C22 H22B 109.5 . . ?
C21 C22 H22C 109.5 . . ?
H22A C22 H22C 109.5 . . ?
H22B C22 H22C 109.5 . . ?
C24 C23 C9 116.22(14) . . ?
C24 C23 H23A 108.2 . . ?
C9 C23 H23A 108.2 . . ?
C24 C23 H23B 108.2 . . ?
C9 C23 H23B 108.2 . . ?
H23A C23 H23B 107.4 . . ?
C23 C24 H24A 109.5 . . ?
C23 C24 H24B 109.5 . . ?
H24A C24 H24B 109.5 . . ?
C23 C24 H24C 109.5 . . ?
H24A C24 H24C 109.5 . . ?
H24B C24 H24C 109.5 . . ?
C26 C25 C11 116.07(14) . . ?
C26 C25 H25A 108.3 . . ?
C11 C25 H25A 108.3 . . ?
C26 C25 H25B 108.3 . . ?
C11 C25 H25B 108.3 . . ?
H25A C25 H25B 107.4 . . ?
C25 C26 H26A 109.5 . . ?
C25 C26 H26B 109.5 . . ?
H26A C26 H26B 109.5 . . ?
C25 C26 H26C 109.5 . . ?
H26A C26 H26C 109.5 . . ?
H26B C26 H26C 109.5 . . ?
C28 C27 C11 116.50(14) . . ?
C28 C27 H27A 108.2 . . ?
C11 C27 H27A 108.2 . . ?
C28 C27 H27B 108.2 . . ?
C11 C27 H27B 108.2 . . ?
H27A C27 H27B 107.3 . . ?
C27 C28 H28A 109.5 . . ?
C27 C28 H28B 109.5 . . ?
H28A C28 H28B 109.5 . . ?
C27 C28 H28C 109.5 . . ?
H28A C28 H28C 109.5 . . ?
H28B C28 H28C 109.5 . . ?

loop_
_geom_bond_atom_site_label_1
_geom_bond_atom_site_label_2
_geom_bond_distance
_geom_bond_site_symmetry_2
_geom_bond_publ_flag
P1 P3 1.28(2) 2_666 ?
P1 O1 1.455(8) . ?
P1 P1 1.820(19) 2_666 ?
P1 C1 1.851(13) . ?
P1 O2 1.96(4) 2_666 ?
P1 P2 2.040(2) . ?
O1 O2 1.06(5) 2_666 ?
P2 C1 1.892(13) 2_666 ?
P2 P2 2.271(18) 2_666 ?
P3 O2 1.455(8) . ?
P3 P3 1.93(3) 2_666 ?
P3 C1 2.041(15) . ?
C1 C2 1.424(2) . ?
C1 C12 1.425(2) . ?
C2 C6 1.404(2) . ?
C2 C3 1.542(2) . ?
C3 C15 1.540(2) . ?
C3 C13 1.554(2) . ?
C3 C4 1.555(2) . ?
C4 C5 1.541(2) . ?
C4 H4A 0.9900 . ?
C4 H4B 0.9900 . ?
C5 C6 1.521(2) . ?
C5 C19 1.547(2) . ?
C5 C17 1.553(2) . ?
C6 C7 1.387(2) . ?
C7 C8 1.386(2) . ?
C7 H7 0.9500 . ?
C8 C12 1.404(2) . ?
C8 C9 1.519(2) . ?
C9 C10 1.544(2) . ?
C9 C21 1.548(2) . ?
C9 C23 1.549(2) . ?
C10 C11 1.559(2) . ?
C10 H10A 0.9900 . ?
C10 H10B 0.9900 . ?
C11 C12 1.538(2) . ?
C11 C25 1.541(2) . ?
C11 C27 1.554(2) . ?
C13 C14 1.527(2) . ?
C13 H13A 0.9900 . ?
C13 H13B 0.9900 . ?
C14 H14A 0.9800 . ?
C14 H14B 0.9800 . ?
C14 H14C 0.9800 . ?
C15 C16 1.526(2) . ?
C15 H15A 0.9900 . ?
C15 H15B 0.9900 . ?
C16 H16A 0.9800 . ?
C16 H16B 0.9800 . ?
C16 H16C 0.9800 . ?
C17 C18 1.529(2) . ?
C17 H17A 0.9900 . ?
C17 H17B 0.9900 . ?
C18 H18A 0.9800 . ?
C18 H18B 0.9800 . ?
C18 H18C 0.9800 . ?
C19 C20 1.526(3) . ?
C19 H19A 0.9900 . ?
C19 H19B 0.9900 . ?
C20 H20A 0.9800 . ?
C20 H20B 0.9800 . ?
C20 H20C 0.9800 . ?
C21 C22 1.522(2) . ?
C21 H21A 0.9900 . ?
C21 H21B 0.9900 . ?
C22 H22A 0.9800 . ?
C22 H22B 0.9800 . ?
C22 H22C 0.9800 . ?
C23 C24 1.531(2) . ?
C23 H23A 0.9900 . ?
C23 H23B 0.9900 . ?
C24 H24A 0.9800 . ?
C24 H24B 0.9800 . ?
C24 H24C 0.9800 . ?
C25 C26 1.526(2) . ?
C25 H25A 0.9900 . ?
C25 H25B 0.9900 . ?
C26 H26A 0.9800 . ?
C26 H26B 0.9800 . ?
C26 H26C 0.9800 . ?
C27 C28 1.526(2) . ?
C27 H27A 0.9900 . ?
C27 H27B 0.9900 . ?
C28 H28A 0.9800 . ?
C28 H28B 0.9800 . ?
C28 H28C 0.9800 . ?

loop_
_geom_torsion_atom_site_label_1
_geom_torsion_atom_site_label_2
_geom_torsion_atom_site_label_3
_geom_torsion_atom_site_label_4
_geom_torsion
_geom_torsion_site_symmetry_1
_geom_torsion_site_symmetry_2
_geom_torsion_site_symmetry_3
_geom_torsion_site_symmetry_4
_geom_torsion_publ_flag
P3 P1 O1 O2 -24(3) 2_666 . . 2_666 ?
P1 P1 O1 O2 -26(3) 2_666 . . 2_666 ?
C1 P1 O1 O2 152(2) . . . 2_666 ?
P1 P3 O2 O1 23(2) 2_666 . . 2_666 ?
P3 P3 O2 O1 39(4) 2_666 . . 2_666 ?
C1 P3 O2 O1 -161.9(17) . . . 2_666 ?
P3 P3 O2 P1 15.7(18) 2_666 . . 2_666 ?
C1 P3 O2 P1 174.8(17) . . . 2_666 ?
P3 P1 C1 C2 -124(5) 2_666 . . . ?
O1 P1 C1 C2 78.7(7) . . . . ?
P1 P1 C1 C2 -103.8(10) 2_666 . . . ?
O2 P1 C1 C2 101.9(18) 2_666 . . . ?
P2 P1 C1 C2 -102.1(2) . . . . ?
P3 P1 C1 C12 64(5) 2_666 . . . ?
O1 P1 C1 C12 -94.0(7) . . . . ?
P1 P1 C1 C12 83.6(10) 2_666 . . . ?
O2 P1 C1 C12 -70.7(18) 2_666 . . . ?
P2 P1 C1 C12 85.3(3) . . . . ?
O1 P1 C1 P2 -9(4) . . . 2_666 ?
P1 P1 C1 P2 169(6) 2_666 . . 2_666 ?
P2 P1 C1 P2 170(5) . . . 2_666 ?
P3 P1 C1 P3 -23(5) 2_666 . . . ?
O1 P1 C1 P3 179.1(11) . . . . ?
P1 P1 C1 P3 -3.4(8) 2_666 . . . ?
O2 P1 C1 P3 -158(2) 2_666 . . . ?
C12 C1 C2 C6 -0.7(2) . . . . ?
P1 C1 C2 C6 -173.7(3) . . . . ?
P2 C1 C2 C6 -164.3(3) 2_666 . . . ?
P3 C1 C2 C6 138.8(6) . . . . ?
C12 C1 C2 C3 174.08(16) . . . . ?
P1 C1 C2 C3 1.1(4) . . . . ?
P2 C1 C2 C3 10.5(4) 2_666 . . . ?
P3 C1 C2 C3 -46.4(6) . . . . ?
C6 C2 C3 C15 -130.26(15) . . . . ?
C1 C2 C3 C15 54.5(2) . . . . ?
C6 C2 C3 C13 106.72(16) . . . . ?
C1 C2 C3 C13 -68.5(2) . . . . ?
C6 C2 C3 C4 -12.22(17) . . . . ?
C1 C2 C3 C4 172.53(17) . . . . ?
C15 C3 C4 C5 141.26(14) . . . . ?
C2 C3 C4 C5 19.84(17) . . . . ?
C13 C3 C4 C5 -96.41(16) . . . . ?
C3 C4 C5 C6 -19.51(17) . . . . ?
C3 C4 C5 C19 -140.86(14) . . . . ?
C3 C4 C5 C17 95.72(16) . . . . ?
C1 C2 C6 C7 -0.6(2) . . . . ?
C3 C2 C6 C7 -176.44(15) . . . . ?
C1 C2 C6 C5 175.94(14) . . . . ?
C3 C2 C6 C5 0.13(19) . . . . ?
C4 C5 C6 C7 -171.47(16) . . . . ?
C19 C5 C6 C7 -49.7(2) . . . . ?
C17 C5 C6 C7 70.9(2) . . . . ?
C4 C5 C6 C2 12.10(18) . . . . ?
C19 C5 C6 C2 133.86(15) . . . . ?
C17 C5 C6 C2 -105.58(16) . . . . ?
C2 C6 C7 C8 1.0(2) . . . . ?
C5 C6 C7 C8 -175.10(15) . . . . ?
C6 C7 C8 C12 -0.1(2) . . . . ?
C6 C7 C8 C9 -178.20(15) . . . . ?
C7 C8 C9 C10 -168.92(16) . . . . ?
C12 C8 C9 C10 12.83(18) . . . . ?
C7 C8 C9 C21 -48.2(2) . . . . ?
C12 C8 C9 C21 133.56(15) . . . . ?
C7 C8 C9 C23 72.2(2) . . . . ?
C12 C8 C9 C23 -106.05(16) . . . . ?
C8 C9 C10 C11 -18.60(17) . . . . ?
C21 C9 C10 C11 -140.12(14) . . . . ?
C23 C9 C10 C11 96.58(16) . . . . ?
C9 C10 C11 C12 17.85(17) . . . . ?
C9 C10 C11 C25 138.63(14) . . . . ?
C9 C10 C11 C27 -97.31(16) . . . . ?
C7 C8 C12 C1 -1.3(3) . . . . ?
C9 C8 C12 C1 177.03(15) . . . . ?
C7 C8 C12 C11 179.76(15) . . . . ?
C9 C8 C12 C11 -1.91(19) . . . . ?
C2 C1 C12 C8 1.7(2) . . . . ?
P1 C1 C12 C8 174.5(3) . . . . ?
P2 C1 C12 C8 165.0(3) 2_666 . . . ?
P3 C1 C12 C8 -140.6(5) . . . . ?
C2 C1 C12 C11 -179.64(16) . . . . ?
P1 C1 C12 C11 -6.8(4) . . . . ?
P2 C1 C12 C11 -16.3(4) 2_666 . . . ?
P3 C1 C12 C11 38.1(5) . . . . ?
C25 C11 C12 C8 -129.00(15) . . . . ?
C27 C11 C12 C8 107.01(16) . . . . ?
C10 C11 C12 C8 -9.84(18) . . . . ?
C25 C11 C12 C1 52.2(2) . . . . ?
C27 C11 C12 C1 -71.8(2) . . . . ?
C10 C11 C12 C1 171.36(17) . . . . ?
C15 C3 C13 C14 68.89(19) . . . . ?
C2 C3 C13 C14 -165.77(15) . . . . ?
C4 C3 C13 C14 -52.9(2) . . . . ?
C2 C3 C15 C16 43.9(2) . . . . ?
C13 C3 C15 C16 165.94(14) . . . . ?
C4 C3 C15 C16 -70.48(18) . . . . ?
C6 C5 C17 C18 -179.52(15) . . . . ?
C4 C5 C17 C18 69.21(19) . . . . ?
C19 C5 C17 C18 -56.64(19) . . . . ?
C6 C5 C19 C20 -50.1(2) . . . . ?
C4 C5 C19 C20 64.94(19) . . . . ?
C17 C5 C19 C20 -170.22(15) . . . . ?
C8 C9 C21 C22 -49.3(2) . . . . ?
C10 C9 C21 C22 65.39(19) . . . . ?
C23 C9 C21 C22 -169.09(14) . . . . ?
C8 C9 C23 C24 176.58(15) . . . . ?
C10 C9 C23 C24 64.93(19) . . . . ?
C21 C9 C23 C24 -60.22(19) . . . . ?
C12 C11 C25 C26 51.91(19) . . . . ?
C27 C11 C25 C26 173.85(14) . . . . ?
C10 C11 C25 C26 -62.86(18) . . . . ?
C12 C11 C27 C28 -173.36(14) . . . . ?
C25 C11 C27 C28 61.97(19) . . . . ?
C10 C11 C27 C28 -61.37(19) . . . . ?
